data_4517082
loop_
_publ_author_name
'Kaur, Ramanpreet'
'Perumal, S. S. R. R.'
'Bhattacharyya, Aninda J.'
'Yashonath, S.'
'Guru Row, T. N.'

_publ_section_title
;
 Structural Insights into Proton Conduction in Gallic Acid--Isoniazid
 Cocrystals
;
_journal_issue 2
_journal_name_full 'Crystal Growth &amp; Design'
_journal_page_first 423
_journal_paper_doi 10.1021/cg4018807
_journal_volume 14
_journal_year 2014
_chemical_compound_source 'see text'
_chemical_formula_moiety 'C7 H6 O5, C6 H7 N3 O'
_chemical_formula_sum 'C13 H13 N3 O6'
_chemical_formula_weight 307.26
_chemical_name_common 'gallic acid isoniazid'
_space_group_IT_number 2
_space_group_name_Hall '-P 1'
_space_group_name_H-M_alt 'P -1'
_symmetry_cell_setting triclinic
_symmetry_Int_Tables_number 2
_symmetry_space_group_name_Hall '-P 1'
_symmetry_space_group_name_H-M 'P -1'
_atom_sites_solution_hydrogens geom
_atom_sites_solution_primary direct
_atom_sites_solution_secondary difmap
_cell_angle_alpha 94.405(6)
_cell_angle_beta 99.330(7)
_cell_angle_gamma 108.945(8)
_cell_formula_units_Z 4
_cell_length_a 8.6468(9)
_cell_length_b 11.9143(9)
_cell_length_c 13.3865(10)
_cell_measurement_reflns_used 9638
_cell_measurement_temperature 110(2)
_cell_measurement_theta_max 25.0
_cell_measurement_theta_min 2.5
_cell_volume 1274.7(2)
_computing_cell_refinement 'CrysAlisPro CCD (Oxford Diffraction, 2009)'
_computing_data_collection 'CrysAlisPro CCD (Oxford Diffraction, 2009)'
_computing_data_reduction 'CrysAlisPro RED (Oxford Diffraction, 2009)'
_computing_molecular_graphics 'Ortep-3 (Farrugia, 1997) and CAMERON (Watkin et al., 1993)'
_computing_publication_material 'WinGX (Farrugia, 1999)'
_computing_structure_refinement 'SHELXL97 (Sheldrick, 2008)'
_computing_structure_solution 'SHELXS97  (Sheldrick, 2008)'
_diffrn_ambient_temperature 110(2)
_diffrn_measured_fraction_theta_full 0.999
_diffrn_measured_fraction_theta_max 0.999
_diffrn_measurement_device_type 'Oxford Xcalibur,Eos(Nova) CCD detector'
_diffrn_measurement_method '\w scans'
_diffrn_radiation_monochromator graphite
_diffrn_radiation_probe x-ray
_diffrn_radiation_source 'Enhance (Mo) X-ray Source'
_diffrn_radiation_type MoK\a
_diffrn_radiation_wavelength 0.71073
_diffrn_reflns_av_R_equivalents 0.0519
_diffrn_reflns_av_sigmaI/netI 0.0739
_diffrn_reflns_limit_h_max 10
_diffrn_reflns_limit_h_min -10
_diffrn_reflns_limit_k_max 14
_diffrn_reflns_limit_k_min -14
_diffrn_reflns_limit_l_max 15
_diffrn_reflns_limit_l_min -15
_diffrn_reflns_number 9638
_diffrn_reflns_reduction_process
;
;
_diffrn_reflns_theta_full 25.00
_diffrn_reflns_theta_max 25.00
_diffrn_reflns_theta_min 2.54
_exptl_absorpt_coefficient_mu 0.129
_exptl_absorpt_correction_T_max 0.9746
_exptl_absorpt_correction_T_min 0.9697
_exptl_absorpt_correction_type multi-scan
_exptl_absorpt_process_details 'CrysAlis RED (Oxford Diffraction,2009)'
_exptl_crystal_colour colourless
_exptl_crystal_density_diffrn 1.601
_exptl_crystal_density_method 'Not Measured'
_exptl_crystal_description plate
_exptl_crystal_F_000 640
_exptl_crystal_size_max 0.24
_exptl_crystal_size_mid 0.22
_exptl_crystal_size_min 0.20
_refine_diff_density_max 0.243
_refine_diff_density_min -0.343
_refine_diff_density_rms 0.063
_refine_ls_extinction_method none
_refine_ls_goodness_of_fit_ref 0.993
_refine_ls_hydrogen_treatment mixed
_refine_ls_matrix_type full
_refine_ls_number_parameters 501
_refine_ls_number_reflns 4488
_refine_ls_number_restraints 0
_refine_ls_restrained_S_all 0.993
_refine_ls_R_factor_all 0.0876
_refine_ls_R_factor_gt 0.0538
_refine_ls_shift/su_max 0.000
_refine_ls_shift/su_mean 0.000
_refine_ls_structure_factor_coef Fsqd
_refine_ls_weighting_details 'calc w=1/[\s^2^(Fo^2^)+(0.0469P)^2^+0.0000P] where P=(Fo^2^+2Fc^2^)/3'
_refine_ls_weighting_scheme calc
_refine_ls_wR_factor_gt 0.1135
_refine_ls_wR_factor_ref 0.1314
_reflns_number_gt 2912
_reflns_number_total 4488
_reflns_threshold_expression >2sigma(I)
_cod_data_source_file cg4018807_si_002.cif
_cod_data_source_block 110K_GINZA
_cod_depositor_comments
;
The following automatic conversions were performed:

data item '_symmetry_cell_setting' value 'Triclinic' was changed to
'triclinic' in accordance with the
/home/saulius/struct/COD-crude-data/automatic-downloads/DataCite-retrospective/ACS/depositions/lib/dictionaries/cif_core.dic
dictionary named 'cif_core.dic' version 2.4.2 last updated on
2011-04-26.

Automatic conversion script
Id: cif_fix_values 6909 2019-04-08 15:41:33Z antanas 

2020-04-07
Z value and formula fixed to values more according to usual
chemical conventions.                 miguel
;
_cod_original_formula_sum 'C26 H26 N6 O12'
_cod_original_formula_weight 614.53
_cod_original_formula_moiety '2(C7 H6 O5), 2(C6 H7 N3 O)'
_cod_original_formula_units_Z 2
_cod_database_code 4517082

loop_
_symmetry_equiv_pos_site_id
_symmetry_equiv_pos_as_xyz
1 x,y,z
2 -x,-y,-z

loop_
_atom_site_label
_atom_site_type_symbol
_atom_site_fract_x
_atom_site_fract_y
_atom_site_fract_z
_atom_site_U_iso_or_equiv
_atom_site_adp_type
_atom_site_occupancy
_atom_site_symmetry_multiplicity
_atom_site_calc_flag
C1 C 0.2672(3) 0.3494(2) 0.47741(18) 0.0246(6) Uani 1 1 d
C2 C 0.3547(3) 0.3781(2) 0.39080(17) 0.0218(6) Uani 1 1 d
C3 C 0.3823(3) 0.4877(2) 0.35407(18) 0.0223(6) Uani 1 1 d
C4 C 0.4684(3) 0.5110(2) 0.27478(18) 0.0232(6) Uani 1 1 d
C5 C 0.5260(3) 0.4269(2) 0.23073(18) 0.0219(6) Uani 1 1 d
C6 C 0.4959(3) 0.3175(2) 0.26750(17) 0.0209(6) Uani 1 1 d
C7 C 0.4093(3) 0.2922(2) 0.34613(19) 0.0232(6) Uani 1 1 d
C8 C 1.0037(3) 0.8492(2) -0.22697(18) 0.0234(6) Uani 1 1 d
C9 C 0.9122(3) 0.8176(2) -0.14272(18) 0.0210(6) Uani 1 1 d
C10 C 0.8845(3) 0.7068(2) -0.10781(18) 0.0227(6) Uani 1 1 d
C11 C 0.7947(3) 0.6790(2) -0.03142(18) 0.0221(6) Uani 1 1 d
C12 C 0.7312(3) 0.7611(2) 0.01164(18) 0.0225(6) Uani 1 1 d
C13 C 0.7560(3) 0.8705(2) -0.02528(18) 0.0227(6) Uani 1 1 d
C14 C 0.8490(3) 0.8999(2) -0.10066(19) 0.0241(6) Uani 1 1 d
C15 C 0.8058(3) 1.2454(2) -0.09250(18) 0.0223(6) Uani 1 1 d
C16 C 0.8970(3) 1.2948(2) -0.17480(18) 0.0218(6) Uani 1 1 d
C17 C 0.8987(4) 1.4024(2) -0.21019(19) 0.0244(6) Uani 1 1 d
C18 C 0.9847(4) 1.4400(2) -0.28719(19) 0.0278(7) Uani 1 1 d
C19 C 1.0655(4) 1.2744(2) -0.29540(19) 0.0247(6) Uani 1 1 d
C20 C 0.9802(3) 1.2297(2) -0.21924(18) 0.0226(6) Uani 1 1 d
C21 C 0.4423(3) -0.0638(2) 0.33385(18) 0.0235(6) Uani 1 1 d
C22 C 0.3462(3) -0.1115(2) 0.41535(17) 0.0216(6) Uani 1 1 d
C23 C 0.2510(4) -0.0484(2) 0.45074(19) 0.0251(6) Uani 1 1 d
C24 C 0.1675(4) -0.0883(2) 0.52768(19) 0.0265(7) Uani 1 1 d
C25 C 0.2604(4) -0.2483(2) 0.53278(19) 0.0266(7) Uani 1 1 d
C26 C 0.3518(4) -0.2129(2) 0.45795(18) 0.0239(6) Uani 1 1 d
N1 N 1.0665(3) 1.37703(19) -0.32987(15) 0.0254(5) Uani 1 1 d
N2 N 0.7811(3) 1.3254(2) -0.02635(16) 0.0261(6) Uani 1 1 d
N3 N 0.6991(3) 1.2884(2) 0.05531(18) 0.0258(6) Uani 1 1 d
N4 N 0.6033(3) -0.0970(2) 0.21149(17) 0.0267(6) Uani 1 1 d
N5 N 0.5184(3) -0.1321(2) 0.29254(16) 0.0257(6) Uani 1 1 d
N6 N 0.1716(3) -0.1871(2) 0.56903(15) 0.0254(5) Uani 1 1 d
O1 O 0.2602(2) 0.26108(16) 0.51995(13) 0.0310(5) Uani 1 1 d
O2 O 0.2018(2) 0.43092(16) 0.50641(13) 0.0281(5) Uani 1 1 d
O3 O 0.4953(2) 0.62052(15) 0.23935(14) 0.0283(5) Uani 1 1 d
O4 O 0.6083(2) 0.45696(16) 0.15193(13) 0.0256(5) Uani 1 1 d
O5 O 0.5563(2) 0.23719(16) 0.22200(13) 0.0277(5) Uani 1 1 d
O6 O 1.0283(2) 0.94472(16) -0.26137(13) 0.0298(5) Uani 1 1 d
O7 O 1.0561(2) 0.76408(16) -0.26310(13) 0.0299(5) Uani 1 1 d
O8 O 0.7667(2) 0.56840(15) 0.00080(14) 0.0276(5) Uani 1 1 d
O9 O 0.6393(2) 0.72707(16) 0.08558(13) 0.0263(5) Uani 1 1 d
O10 O 0.6832(3) 0.94459(17) 0.01667(13) 0.0295(5) Uani 1 1 d
O11 O 0.7602(2) 1.13763(15) -0.08595(12) 0.0280(5) Uani 1 1 d
O12 O 0.4478(2) 0.03377(15) 0.30685(12) 0.0298(5) Uani 1 1 d
H2N H 0.801(4) 1.403(3) -0.0323(19) 0.039(9) Uiso 1 1 d
H2O H 0.152(4) 0.411(3) 0.568(2) 0.083(12) Uiso 1 1 d
H3 H 0.344(3) 0.549(2) 0.3851(16) 0.021(7) Uiso 1 1 d
H3N1 H 0.771(3) 1.271(2) 0.1035(18) 0.029(8) Uiso 1 1 d
H3O H 0.551(4) 0.624(3) 0.190(2) 0.075(13) Uiso 1 1 d
H3N2 H 0.602(4) 1.224(3) 0.0289(18) 0.035(9) Uiso 1 1 d
H4N1 H 0.724(4) -0.034(3) 0.242(2) 0.086(13) Uiso 1 1 d
H4O H 0.637(4) 0.402(3) 0.124(2) 0.073(12) Uiso 1 1 d
H4N2 H 0.535(3) -0.066(2) 0.1723(18) 0.026(8) Uiso 1 1 d
H5N H 0.498(3) -0.212(3) 0.3028(18) 0.034(8) Uiso 1 1 d
H5O H 0.521(4) 0.160(3) 0.247(2) 0.082(12) Uiso 1 1 d
H7 H 0.390(3) 0.218(2) 0.3715(17) 0.028(7) Uiso 1 1 d
H7O H 1.108(4) 0.785(3) -0.329(2) 0.091(13) Uiso 1 1 d
H8O H 0.710(3) 0.564(2) 0.0485(18) 0.028(8) Uiso 1 1 d
H9O H 0.627(4) 0.785(3) 0.125(2) 0.050(10) Uiso 1 1 d
H10 H 0.929(3) 0.647(2) -0.1390(15) 0.015(6) Uiso 1 1 d
H10O H 0.717(4) 1.011(3) -0.012(2) 0.072(12) Uiso 1 1 d
H14 H 0.865(3) 0.978(2) -0.1298(16) 0.027(7) Uiso 1 1 d
H17 H 0.834(3) 1.448(2) -0.1828(18) 0.034(7) Uiso 1 1 d
H18 H 0.985(3) 1.514(2) -0.3128(17) 0.028(7) Uiso 1 1 d
H19 H 1.129(3) 1.236(2) -0.3266(17) 0.031(8) Uiso 1 1 d
H20 H 0.981(3) 1.154(2) -0.2009(15) 0.011(6) Uiso 1 1 d
H23 H 0.241(3) 0.021(2) 0.4228(17) 0.031(7) Uiso 1 1 d
H24 H 0.103(3) -0.045(2) 0.5576(18) 0.037(8) Uiso 1 1 d
H25 H 0.257(3) -0.321(2) 0.5604(18) 0.036(8) Uiso 1 1 d
H26 H 0.420(3) -0.257(2) 0.4392(16) 0.023(7) Uiso 1 1 d

loop_
_atom_site_aniso_label
_atom_site_aniso_U_11
_atom_site_aniso_U_22
_atom_site_aniso_U_33
_atom_site_aniso_U_23
_atom_site_aniso_U_13
_atom_site_aniso_U_12
C1 0.0266(18) 0.0238(16) 0.0268(15) 0.0087(12) 0.0126(12) 0.0085(14)
C2 0.0241(17) 0.0218(15) 0.0207(14) 0.0066(11) 0.0080(12) 0.0070(14)
C3 0.0288(18) 0.0188(15) 0.0225(14) 0.0059(11) 0.0097(12) 0.0097(14)
C4 0.0295(18) 0.0178(15) 0.0250(14) 0.0104(11) 0.0092(12) 0.0082(14)
C5 0.0244(17) 0.0182(15) 0.0241(14) 0.0065(11) 0.0120(12) 0.0044(13)
C6 0.0278(17) 0.0177(14) 0.0208(14) 0.0065(11) 0.0095(11) 0.0096(13)
C7 0.0278(18) 0.0169(15) 0.0271(15) 0.0091(11) 0.0092(12) 0.0076(14)
C8 0.0267(17) 0.0201(15) 0.0263(15) 0.0070(11) 0.0112(12) 0.0083(14)
C9 0.0212(16) 0.0198(15) 0.0234(14) 0.0073(11) 0.0095(11) 0.0056(13)
C10 0.0290(18) 0.0190(15) 0.0235(14) 0.0048(11) 0.0104(12) 0.0098(14)
C11 0.0289(18) 0.0179(14) 0.0225(14) 0.0095(11) 0.0095(12) 0.0086(13)
C12 0.0259(17) 0.0229(15) 0.0215(14) 0.0072(11) 0.0105(12) 0.0082(14)
C13 0.0300(18) 0.0162(14) 0.0272(15) 0.0064(11) 0.0136(12) 0.0107(14)
C14 0.0318(18) 0.0182(15) 0.0283(15) 0.0102(12) 0.0169(12) 0.0097(14)
C15 0.0269(17) 0.0166(15) 0.0271(15) 0.0071(11) 0.0099(12) 0.0090(13)
C16 0.0221(17) 0.0194(15) 0.0236(14) 0.0057(11) 0.0093(11) 0.0040(13)
C17 0.0276(18) 0.0217(15) 0.0270(15) 0.0048(11) 0.0108(12) 0.0097(14)
C18 0.0372(19) 0.0220(16) 0.0283(16) 0.0094(12) 0.0131(13) 0.0113(15)
C19 0.0276(18) 0.0228(16) 0.0273(15) 0.0051(11) 0.0106(12) 0.0105(14)
C20 0.0292(18) 0.0178(15) 0.0243(14) 0.0072(11) 0.0111(12) 0.0088(14)
C21 0.0307(18) 0.0196(15) 0.0235(14) 0.0048(11) 0.0110(12) 0.0099(14)
C22 0.0250(17) 0.0192(15) 0.0204(14) 0.0021(11) 0.0072(11) 0.0060(13)
C23 0.0327(19) 0.0187(15) 0.0269(15) 0.0078(11) 0.0088(12) 0.0102(14)
C24 0.0351(19) 0.0234(16) 0.0289(16) 0.0085(12) 0.0149(13) 0.0154(15)
C25 0.0361(19) 0.0208(16) 0.0266(15) 0.0083(12) 0.0131(13) 0.0104(15)
C26 0.0303(18) 0.0197(15) 0.0241(14) 0.0039(11) 0.0086(12) 0.0101(14)
N1 0.0312(15) 0.0241(13) 0.0242(12) 0.0068(9) 0.0121(10) 0.0097(12)
N2 0.0402(16) 0.0187(13) 0.0279(13) 0.0114(10) 0.0215(11) 0.0125(12)
N3 0.0313(17) 0.0249(14) 0.0280(14) 0.0133(11) 0.0163(12) 0.0114(14)
N4 0.0350(17) 0.0215(14) 0.0303(14) 0.0109(11) 0.0205(12) 0.0104(13)
N5 0.0373(16) 0.0169(13) 0.0314(13) 0.0115(10) 0.0234(11) 0.0108(12)
N6 0.0292(15) 0.0269(13) 0.0258(12) 0.0104(10) 0.0132(10) 0.0120(12)
O1 0.0430(14) 0.0255(11) 0.0362(11) 0.0176(9) 0.0238(9) 0.0170(11)
O2 0.0391(13) 0.0238(11) 0.0317(11) 0.0118(8) 0.0227(9) 0.0154(10)
O3 0.0445(14) 0.0169(10) 0.0340(11) 0.0143(8) 0.0240(10) 0.0145(10)
O4 0.0374(13) 0.0193(11) 0.0287(11) 0.0105(8) 0.0204(9) 0.0130(10)
O5 0.0437(14) 0.0192(11) 0.0319(11) 0.0127(8) 0.0227(9) 0.0171(10)
O6 0.0420(14) 0.0205(11) 0.0348(11) 0.0145(8) 0.0214(9) 0.0124(10)
O7 0.0445(14) 0.0244(11) 0.0339(11) 0.0138(8) 0.0255(10) 0.0187(11)
O8 0.0418(14) 0.0177(10) 0.0315(11) 0.0125(8) 0.0227(10) 0.0118(10)
O9 0.0388(13) 0.0204(11) 0.0287(11) 0.0107(8) 0.0225(9) 0.0132(10)
O10 0.0449(14) 0.0217(11) 0.0355(11) 0.0161(9) 0.0270(10) 0.0176(11)
O11 0.0424(14) 0.0187(11) 0.0311(10) 0.0108(8) 0.0195(9) 0.0139(10)
O12 0.0447(14) 0.0196(11) 0.0334(11) 0.0135(8) 0.0204(9) 0.0140(10)

loop_
_atom_type_symbol
_atom_type_description
_atom_type_scat_dispersion_real
_atom_type_scat_dispersion_imag
_atom_type_scat_source
O O 0.0106 0.0060 'International Tables Vol C Tables 4.2.6.8 and 6.1.1.4'
N N 0.0061 0.0033 'International Tables Vol C Tables 4.2.6.8 and 6.1.1.4'
H H 0.0000 0.0000 'International Tables Vol C Tables 4.2.6.8 and 6.1.1.4'
C C 0.0033 0.0016 'International Tables Vol C Tables 4.2.6.8 and 6.1.1.4'

loop_
_geom_angle_atom_site_label_1
_geom_angle_atom_site_label_2
_geom_angle_atom_site_label_3
_geom_angle
O1 C1 O2 123.3(2)
O1 C1 C2 123.0(2)
O2 C1 C2 113.7(2)
C3 C2 C7 120.0(2)
C3 C2 C1 121.6(2)
C7 C2 C1 118.5(2)
C4 C3 C2 119.2(2)
C4 C3 H3 120.2(14)
C2 C3 H3 120.6(14)
O3 C4 C3 118.5(2)
O3 C4 C5 120.1(2)
C3 C4 C5 121.4(2)
O4 C5 C6 123.9(2)
O4 C5 C4 117.4(2)
C6 C5 C4 118.7(2)
O5 C6 C7 122.5(2)
O5 C6 C5 116.7(2)
C7 C6 C5 120.8(2)
C6 C7 C2 119.9(2)
C6 C7 H7 120.7(14)
C2 C7 H7 119.4(14)
O6 C8 O7 122.5(2)
O6 C8 C9 123.6(2)
O7 C8 C9 113.9(2)
C14 C9 C10 120.1(2)
C14 C9 C8 118.5(2)
C10 C9 C8 121.4(2)
C11 C10 C9 119.8(2)
C11 C10 H10 120.4(13)
C9 C10 H10 119.8(13)
O8 C11 C10 118.9(2)
O8 C11 C12 120.6(2)
C10 C11 C12 120.5(2)
O9 C12 C13 122.9(2)
O9 C12 C11 117.8(2)
C13 C12 C11 119.2(2)
O10 C13 C14 123.2(2)
O10 C13 C12 116.3(2)
C14 C13 C12 120.4(2)
C13 C14 C9 119.8(2)
C13 C14 H14 121.2(13)
C9 C14 H14 118.8(13)
O11 C15 N2 122.6(2)
O11 C15 C16 121.0(2)
N2 C15 C16 116.4(2)
C20 C16 C17 118.2(2)
C20 C16 C15 118.6(2)
C17 C16 C15 123.2(2)
C18 C17 C16 119.0(2)
C18 C17 H17 121.2(15)
C16 C17 H17 119.7(15)
N1 C18 C17 122.7(2)
N1 C18 H18 117.9(14)
C17 C18 H18 119.4(14)
N1 C19 C20 122.7(2)
N1 C19 H19 113.8(16)
C20 C19 H19 123.5(16)
C16 C20 C19 119.2(2)
C16 C20 H20 123.0(13)
C19 C20 H20 117.8(13)
O12 C21 N5 122.2(2)
O12 C21 C22 120.4(2)
N5 C21 C22 117.4(2)
C26 C22 C23 118.7(2)
C26 C22 C21 123.2(2)
C23 C22 C21 118.1(2)
C24 C23 C22 118.8(2)
C24 C23 H23 119.3(14)
C22 C23 H23 121.9(15)
N6 C24 C23 122.8(2)
N6 C24 H24 115.1(15)
C23 C24 H24 122.1(15)
N6 C25 C26 123.2(2)
N6 C25 H25 116.7(15)
C26 C25 H25 120.0(15)
C25 C26 C22 118.6(2)
C25 C26 H26 119.3(14)
C22 C26 H26 122.1(14)
C19 N1 C18 118.1(2)
C15 N2 N3 120.9(2)
C15 N2 H2N 125.7(17)
N3 N2 H2N 112.9(17)
N2 N3 H3N1 108.2(16)
N2 N3 H3N2 108.1(16)
H3N1 N3 H3N2 113(2)
N5 N4 H4N1 109.0(17)
N5 N4 H4N2 102.9(16)
H4N1 N4 H4N2 114(2)
C21 N5 N4 120.9(2)
C21 N5 H5N 122.8(15)
N4 N5 H5N 114.7(15)
C25 N6 C24 117.8(2)
C1 O2 H2O 110.5(19)
C4 O3 H3O 109(2)
C5 O4 H4O 115(2)
C6 O5 H5O 111.8(19)
C8 O7 H7O 111.7(18)
C11 O8 H8O 108.2(17)
C12 O9 H9O 116(2)
C13 O10 H10O 104(2)

loop_
_geom_bond_atom_site_label_1
_geom_bond_atom_site_label_2
_geom_bond_distance
C1 O1 1.224(3)
C1 O2 1.335(3)
C1 C2 1.487(3)
C2 C3 1.392(3)
C2 C7 1.392(3)
C3 C4 1.388(3)
C3 H3 0.99(2)
C4 O3 1.384(3)
C4 C5 1.389(3)
C5 O4 1.372(3)
C5 C6 1.388(3)
C6 O5 1.377(3)
C6 C7 1.384(3)
C7 H7 0.95(2)
C8 O6 1.227(3)
C8 O7 1.328(3)
C8 C9 1.484(3)
C9 C14 1.393(3)
C9 C10 1.394(3)
C10 C11 1.379(3)
C10 H10 1.00(2)
C11 O8 1.376(3)
C11 C12 1.399(3)
C12 O9 1.372(3)
C12 C13 1.393(3)
C13 O10 1.375(3)
C13 C14 1.386(3)
C14 H14 1.01(2)
C15 O11 1.229(3)
C15 N2 1.342(3)
C15 C16 1.504(3)
C16 C20 1.380(3)
C16 C17 1.397(3)
C17 C18 1.386(3)
C17 H17 0.98(2)
C18 N1 1.341(3)
C18 H18 0.97(2)
C19 N1 1.337(3)
C19 C20 1.392(3)
C19 H19 0.94(2)
C20 H20 0.96(2)
C21 O12 1.233(3)
C21 N5 1.340(3)
C21 C22 1.512(3)
C22 C26 1.386(3)
C22 C23 1.393(3)
C23 C24 1.379(4)
C23 H23 0.96(3)
C24 N6 1.347(3)
C24 H24 0.98(2)
C25 N6 1.337(3)
C25 C26 1.382(4)
C25 H25 0.96(3)
C26 H26 0.96(2)
N2 N3 1.419(3)
N2 H2N 0.90(3)
N3 H3N1 0.91(2)
N3 H3N2 0.93(3)
N4 N5 1.421(3)
N4 H4N1 1.06(4)
N4 H4N2 0.91(2)
N5 H5N 0.93(3)
O2 H2O 1.00(3)
O3 H3O 0.87(3)
O4 H4O 0.86(3)
O5 H5O 0.97(4)
O7 H7O 1.07(3)
O8 H8O 0.86(2)
O9 H9O 0.88(3)
O10 H10O 0.89(3)

loop_
_geom_torsion_atom_site_label_1
_geom_torsion_atom_site_label_2
_geom_torsion_atom_site_label_3
_geom_torsion_atom_site_label_4
_geom_torsion
O1 C1 C2 C3 -170.2(3)
O2 C1 C2 C3 7.8(4)
O1 C1 C2 C7 9.9(4)
O2 C1 C2 C7 -172.1(2)
C7 C2 C3 C4 -1.8(4)
C1 C2 C3 C4 178.4(2)
C2 C3 C4 O3 -179.8(2)
C2 C3 C4 C5 0.7(4)
O3 C4 C5 O4 -0.3(4)
C3 C4 C5 O4 179.3(2)
O3 C4 C5 C6 -179.5(2)
C3 C4 C5 C6 0.0(4)
O4 C5 C6 O5 1.3(4)
C4 C5 C6 O5 -179.6(2)
O4 C5 C6 C7 -178.8(2)
C4 C5 C6 C7 0.4(4)
O5 C6 C7 C2 178.5(2)
C5 C6 C7 C2 -1.5(4)
C3 C2 C7 C6 2.2(4)
C1 C2 C7 C6 -177.9(2)
O6 C8 C9 C14 0.6(4)
O7 C8 C9 C14 -178.8(2)
O6 C8 C9 C10 178.7(3)
O7 C8 C9 C10 -0.8(4)
C14 C9 C10 C11 -0.1(4)
C8 C9 C10 C11 -178.1(2)
C9 C10 C11 O8 179.0(2)
C9 C10 C11 C12 -0.1(4)
O8 C11 C12 O9 -0.7(4)
C10 C11 C12 O9 178.4(2)
O8 C11 C12 C13 -177.5(2)
C10 C11 C12 C13 1.6(4)
O9 C12 C13 O10 0.1(4)
C11 C12 C13 O10 176.8(2)
O9 C12 C13 C14 -179.5(2)
C11 C12 C13 C14 -2.8(4)
O10 C13 C14 C9 -177.0(2)
C12 C13 C14 C9 2.6(4)
C10 C9 C14 C13 -1.1(4)
C8 C9 C14 C13 176.9(2)
O11 C15 C16 C20 -22.7(4)
N2 C15 C16 C20 155.9(2)
O11 C15 C16 C17 155.9(3)
N2 C15 C16 C17 -25.5(4)
C20 C16 C17 C18 -0.7(4)
C15 C16 C17 C18 -179.3(2)
C16 C17 C18 N1 0.3(4)
C17 C16 C20 C19 1.5(4)
C15 C16 C20 C19 -179.9(2)
N1 C19 C20 C16 -2.0(4)
O12 C21 C22 C26 -171.8(3)
N5 C21 C22 C26 8.8(4)
O12 C21 C22 C23 6.5(4)
N5 C21 C22 C23 -172.8(2)
C26 C22 C23 C24 0.8(4)
C21 C22 C23 C24 -177.7(2)
C22 C23 C24 N6 -1.2(5)
N6 C25 C26 C22 -2.6(4)
C23 C22 C26 C25 1.0(4)
C21 C22 C26 C25 179.4(2)
C20 C19 N1 C18 1.5(4)
C17 C18 N1 C19 -0.7(4)
O11 C15 N2 N3 -0.3(4)
C16 C15 N2 N3 -178.8(2)
O12 C21 N5 N4 -3.0(4)
C22 C21 N5 N4 176.4(2)
C26 C25 N6 C24 2.2(4)
C23 C24 N6 C25 -0.2(4)
